data_7102808
loop_
_publ_author_name
'Lu, Zheng'
'Findlater, Michael'
'Cowley, Alan H.'

_publ_section_title
;
 A \b-diketiminato hydroxyphosphenium cation: phosphinous
 acid--secondary phosphine oxidetautomerism revisited
;
_journal_coden_ASTM CHCOFS
_journal_issue 2
_journal_name_full
;
 Chemical Communications (Cambridge, United Kingdom)
;
_journal_page_first 184
_journal_page_last 186
_journal_paper_doi 10.1039/b716389d
_journal_year 2008
_chemical_formula_moiety 'C30 H43 Br N2 P, C F3 O3 S'
_chemical_formula_sum 'C31 H43 Br F3 N2 O3 P S'
_chemical_formula_weight 691.61
_space_group_IT_number 14
_symmetry_cell_setting monoclinic
_symmetry_space_group_name_Hall '-P 2ybc'
_symmetry_space_group_name_H-M 'P 1 21/c 1'
_atom_sites_solution_hydrogens geom
_atom_sites_solution_primary direct
_atom_sites_solution_secondary difmap
_audit_creation_method
;
manual editing of the .cif file
created by SHELXTL Ver. 6.10
;
_cell_angle_alpha 90.000
_cell_angle_beta 110.769(5)
_cell_angle_gamma 90.000
_cell_formula_units_Z 4
_cell_length_a 14.568(5)
_cell_length_b 12.712(5)
_cell_length_c 18.815(5)
_cell_measurement_temperature 153(2)
_cell_volume 3257.9(19)
_computing_cell_refinement 'Collect software, Nonius B.V. 1998'
_computing_data_collection 'Collect software, Nonius B.V. 1998'
_computing_data_reduction
;
DENZO and Scalepack (Otwinoski and Minor, 1997)
;
_computing_molecular_graphics 'XP SHELXTL/PC, Siemens Analytical'
_computing_structure_refinement 'XL SHELXTL/PC, Siemens Analytical'
_computing_structure_solution
;
SIR97 - Altomare A., Burla M.C., Camalli M., Cascarano G.L., Giacovazzo C.,
Guagliardi A., Moliterni A.G.G., Polidori G.,Spagna R.
;
_diffrn_ambient_temperature 153(2)
_diffrn_measured_fraction_theta_full 0.999
_diffrn_measured_fraction_theta_max 0.999
_diffrn_measurement_device_type 'Nonius Kappa CCD'
_diffrn_measurement_method \f-scan
_diffrn_radiation_monochromator graphite
_diffrn_radiation_source 'fine-focus sealed tube'
_diffrn_radiation_type MoK\a
_diffrn_radiation_wavelength 0.71069
_diffrn_reflns_av_R_equivalents 0.0380
_diffrn_reflns_av_sigmaI/netI 0.0698
_diffrn_reflns_limit_h_max 18
_diffrn_reflns_limit_h_min -18
_diffrn_reflns_limit_k_max 13
_diffrn_reflns_limit_k_min -16
_diffrn_reflns_limit_l_max 24
_diffrn_reflns_limit_l_min -24
_diffrn_reflns_number 13329
_diffrn_reflns_theta_full 27.44
_diffrn_reflns_theta_max 27.44
_diffrn_reflns_theta_min 2.19
_exptl_absorpt_coefficient_mu 1.426
_exptl_absorpt_correction_T_max 0.8944
_exptl_absorpt_correction_T_min 0.8475
_exptl_absorpt_correction_type multi-scan
_exptl_absorpt_process_details 'DENZO and Scalepack (Otwinoski and Minor, 1997)'
_exptl_crystal_colour yellow
_exptl_crystal_density_diffrn 1.410
_exptl_crystal_density_method 'not measured'
_exptl_crystal_description block
_exptl_crystal_F_000 1440
_exptl_crystal_size_max 0.12
_exptl_crystal_size_mid 0.09
_exptl_crystal_size_min 0.08
_refine_diff_density_max 0.541
_refine_diff_density_min -0.615
_refine_diff_density_rms 0.141
_refine_ls_extinction_method none
_refine_ls_goodness_of_fit_ref 1.033
_refine_ls_hydrogen_treatment constr
_refine_ls_matrix_type full
_refine_ls_number_parameters 390
_refine_ls_number_reflns 7428
_refine_ls_number_restraints 0
_refine_ls_restrained_S_all 1.033
_refine_ls_R_factor_all 0.0828
_refine_ls_R_factor_gt 0.0427
_refine_ls_shift/su_max 0.003
_refine_ls_shift/su_mean 0.000
_refine_ls_structure_factor_coef Fsqd
_refine_ls_weighting_details 'calc w=1/[\s^2^(Fo^2^)+(0.0639P)^2^+0.9573P] where P=(Fo^2^+2Fc^2^)/3'
_refine_ls_weighting_scheme calc
_refine_ls_wR_factor_gt 0.1003
_refine_ls_wR_factor_ref 0.1303
_reflns_number_gt 5108
_reflns_number_total 7428
_reflns_threshold_expression >2sigma(I)
_cod_data_source_file b716389d.txt
_cod_data_source_block try1
_cod_original_sg_symbol_Hall -p2ybc
_cod_original_sg_symbol_H-M p21/c
_cod_database_code 7102808

loop_
_symmetry_equiv_pos_as_xyz
'x, y, z'
'-x, y+1/2, -z+1/2'
'-x, -y, -z'
'x, -y-1/2, z-1/2'

loop_
_atom_site_label
_atom_site_type_symbol
_atom_site_fract_x
_atom_site_fract_y
_atom_site_fract_z
_atom_site_U_iso_or_equiv
_atom_site_adp_type
_atom_site_occupancy
_atom_site_symmetry_multiplicity
_atom_site_calc_flag
_atom_site_refinement_flags
_atom_site_disorder_assembly
_atom_site_disorder_group
C1 C 0.2321(2) 0.0674(2) 0.17881(16) 0.0228(6) Uani 1 1 d . . .
C2 C 0.3330(2) 0.0705(2) 0.22295(17) 0.0233(6) Uani 1 1 d . . .
C3 C 0.3662(2) 0.1013(2) 0.29836(17) 0.0220(6) Uani 1 1 d . . .
C4 C 0.1966(2) -0.0028(2) 0.11154(18) 0.0312(7) Uani 1 1 d . . .
H4A H 0.1256 -0.0132 0.0971 0.047 Uiso 1 1 calc R . .
H4B H 0.2301 -0.0708 0.1240 0.047 Uiso 1 1 calc R . .
H4C H 0.2105 0.0294 0.0691 0.047 Uiso 1 1 calc R . .
C5 C 0.4043(2) 0.0231(2) 0.18942(19) 0.0318(7) Uani 1 1 d . . .
H5A H 0.4700 0.0523 0.2154 0.048 Uiso 1 1 calc R . .
H5B H 0.3827 0.0398 0.1351 0.048 Uiso 1 1 calc R . .
H5C H 0.4063 -0.0534 0.1961 0.048 Uiso 1 1 calc R . .
C6 C 0.4691(2) 0.0823(3) 0.34988(19) 0.0328(8) Uani 1 1 d . . .
H6A H 0.5116 0.1381 0.3429 0.049 Uiso 1 1 calc R . .
H6B H 0.4914 0.0141 0.3379 0.049 Uiso 1 1 calc R . .
H6C H 0.4722 0.0823 0.4028 0.049 Uiso 1 1 calc R . .
C7 C 0.0616(2) 0.1295(2) 0.14963(16) 0.0220(6) Uani 1 1 d . . .
C8 C 0.0321(2) 0.1813(2) 0.07865(17) 0.0251(7) Uani 1 1 d . . .
C9 C -0.0688(2) 0.1834(2) 0.03646(18) 0.0299(7) Uani 1 1 d . . .
H9 H -0.0911 0.2163 -0.0120 0.036 Uiso 1 1 calc R . .
C10 C -0.1363(2) 0.1393(2) 0.06316(19) 0.0322(8) Uani 1 1 d . . .
H10 H -0.2043 0.1424 0.0335 0.039 Uiso 1 1 calc R . .
C11 C -0.1052(2) 0.0901(2) 0.13345(19) 0.0327(8) Uani 1 1 d . . .
H11 H -0.1526 0.0603 0.1515 0.039 Uiso 1 1 calc R . .
C12 C -0.0061(2) 0.0834(2) 0.17825(17) 0.0245(6) Uani 1 1 d . . .
C13 C 0.1000(2) 0.2367(2) 0.04482(18) 0.0304(7) Uani 1 1 d . . .
H13 H 0.1693 0.2276 0.0802 0.036 Uiso 1 1 calc R . .
C14 C 0.0762(3) 0.3550(2) 0.0363(2) 0.0389(8) Uani 1 1 d . . .
H14A H 0.0106 0.3654 -0.0020 0.058 Uiso 1 1 calc R . .
H14B H 0.1249 0.3914 0.0202 0.058 Uiso 1 1 calc R . .
H14C H 0.0779 0.3835 0.0851 0.058 Uiso 1 1 calc R . .
C15 C 0.0905(3) 0.1911(3) -0.0331(2) 0.0451(9) Uani 1 1 d . . .
H15A H 0.1002 0.1148 -0.0288 0.068 Uiso 1 1 calc R . .
H15B H 0.1402 0.2229 -0.0503 0.068 Uiso 1 1 calc R . .
H15C H 0.0249 0.2066 -0.0698 0.068 Uiso 1 1 calc R . .
C16 C 0.0228(2) 0.0244(2) 0.25315(18) 0.0290(7) Uani 1 1 d . . .
H16 H 0.0942 0.0370 0.2816 0.035 Uiso 1 1 calc R . .
C17 C -0.0347(3) 0.0660(3) 0.3013(2) 0.0503(10) Uani 1 1 d . . .
H17A H -0.0258 0.1423 0.3074 0.075 Uiso 1 1 calc R . .
H17B H -0.0106 0.0322 0.3514 0.075 Uiso 1 1 calc R . .
H17C H -0.1046 0.0500 0.2759 0.075 Uiso 1 1 calc R . .
C18 C 0.0073(3) -0.0937(2) 0.2383(2) 0.0466(10) Uani 1 1 d . . .
H18A H -0.0609 -0.1069 0.2056 0.070 Uiso 1 1 calc R . .
H18B H 0.0215 -0.1308 0.2867 0.070 Uiso 1 1 calc R . .
H18C H 0.0515 -0.1191 0.2131 0.070 Uiso 1 1 calc R . .
C19 C 0.3284(2) 0.1542(2) 0.41233(16) 0.0211(6) Uani 1 1 d . . .
C20 C 0.3721(2) 0.2464(2) 0.45104(17) 0.0225(6) Uani 1 1 d . . .
C21 C 0.3908(2) 0.2505(2) 0.52909(18) 0.0288(7) Uani 1 1 d . . .
H21 H 0.4192 0.3124 0.5564 0.035 Uiso 1 1 calc R . .
C22 C 0.3695(2) 0.1676(2) 0.56751(19) 0.0302(7) Uani 1 1 d . . .
H22 H 0.3818 0.1730 0.6205 0.036 Uiso 1 1 calc R . .
C23 C 0.3298(2) 0.0761(2) 0.52853(18) 0.0284(7) Uani 1 1 d . . .
H23 H 0.3163 0.0186 0.5555 0.034 Uiso 1 1 calc R . .
C24 C 0.3091(2) 0.0669(2) 0.45029(17) 0.0243(6) Uani 1 1 d . . .
C25 C 0.4010(2) 0.3392(2) 0.41343(18) 0.0257(7) Uani 1 1 d . . .
H25 H 0.3908 0.3193 0.3597 0.031 Uiso 1 1 calc R . .
C26 C 0.3331(2) 0.4329(2) 0.4115(2) 0.0370(8) Uani 1 1 d . . .
H26A H 0.2645 0.4110 0.3876 0.056 Uiso 1 1 calc R . .
H26B H 0.3469 0.4906 0.3823 0.056 Uiso 1 1 calc R . .
H26C H 0.3446 0.4566 0.4636 0.056 Uiso 1 1 calc R . .
C27 C 0.5089(2) 0.3695(3) 0.4524(2) 0.0343(8) Uani 1 1 d . . .
H27A H 0.5217 0.3854 0.5060 0.051 Uiso 1 1 calc R . .
H27B H 0.5235 0.4316 0.4274 0.051 Uiso 1 1 calc R . .
H27C H 0.5507 0.3109 0.4487 0.051 Uiso 1 1 calc R . .
C28 C 0.2732(2) -0.0394(2) 0.41313(18) 0.0293(7) Uani 1 1 d . . .
H28 H 0.2540 -0.0318 0.3568 0.035 Uiso 1 1 calc R . .
C29 C 0.1839(3) -0.0773(3) 0.4309(2) 0.0457(9) Uani 1 1 d . . .
H29A H 0.2036 -0.0927 0.4853 0.068 Uiso 1 1 calc R . .
H29B H 0.1574 -0.1412 0.4016 0.068 Uiso 1 1 calc R . .
H29C H 0.1334 -0.0224 0.4171 0.068 Uiso 1 1 calc R . .
C30 C 0.3556(3) -0.1208(3) 0.4411(2) 0.0462(10) Uani 1 1 d . . .
H30A H 0.4118 -0.0976 0.4281 0.069 Uiso 1 1 calc R . .
H30B H 0.3321 -0.1887 0.4168 0.069 Uiso 1 1 calc R . .
H30C H 0.3757 -0.1282 0.4964 0.069 Uiso 1 1 calc R . .
C31 C 0.3207(3) -0.2685(3) 0.2566(2) 0.0411(9) Uani 1 1 d . . .
N1 N 0.16634(17) 0.12499(17) 0.19758(13) 0.0198(5) Uani 1 1 d . . .
N2 N 0.30326(17) 0.14827(16) 0.32928(13) 0.0192(5) Uani 1 1 d . . .
O1 O 0.17571(19) -0.2936(3) 0.13437(16) 0.0627(8) Uani 1 1 d . . .
O2 O 0.3084(2) -0.42031(18) 0.16634(15) 0.0505(7) Uani 1 1 d . . .
O3 O 0.3302(2) -0.24490(19) 0.12514(15) 0.0507(7) Uani 1 1 d . . .
F1 F 0.2972(2) -0.16770(16) 0.26197(14) 0.0744(8) Uani 1 1 d . . .
F2 F 0.4168(2) -0.2741(2) 0.28974(17) 0.0886(9) Uani 1 1 d . . .
F3 F 0.2812(2) -0.32403(18) 0.29926(13) 0.0650(7) Uani 1 1 d . . .
P1 P 0.19784(5) 0.21017(5) 0.27493(4) 0.02043(18) Uani 1 1 d . . .
S1 S 0.27882(7) -0.31267(7) 0.15935(5) 0.0346(2) Uani 1 1 d . . .
Br1 Br 0.25086(2) 0.34565(2) 0.221466(18) 0.03070(12) Uani 1 1 d . . .

loop_
_atom_site_aniso_label
_atom_site_aniso_U_11
_atom_site_aniso_U_22
_atom_site_aniso_U_33
_atom_site_aniso_U_23
_atom_site_aniso_U_13
_atom_site_aniso_U_12
C1 0.0283(17) 0.0222(14) 0.0191(16) 0.0034(12) 0.0097(13) 0.0018(12)
C2 0.0273(16) 0.0214(14) 0.0231(16) 0.0023(12) 0.0113(13) 0.0034(12)
C3 0.0210(15) 0.0188(14) 0.0262(16) 0.0001(12) 0.0085(13) -0.0014(11)
C4 0.0348(18) 0.0275(16) 0.0262(18) -0.0041(13) 0.0044(15) 0.0061(13)
C5 0.0350(19) 0.0368(18) 0.0279(18) -0.0030(14) 0.0166(15) 0.0074(14)
C6 0.0246(17) 0.0423(19) 0.0288(18) -0.0035(14) 0.0063(14) 0.0056(14)
C7 0.0215(15) 0.0231(14) 0.0189(15) -0.0052(12) 0.0040(12) 0.0002(11)
C8 0.0324(17) 0.0218(14) 0.0189(15) -0.0041(12) 0.0063(13) 0.0012(12)
C9 0.0330(19) 0.0275(16) 0.0241(17) -0.0035(13) 0.0040(14) 0.0021(13)
C10 0.0233(17) 0.0313(17) 0.0347(19) -0.0060(14) 0.0012(15) 0.0010(13)
C11 0.0261(18) 0.0325(17) 0.037(2) -0.0063(14) 0.0079(15) -0.0052(13)
C12 0.0248(16) 0.0233(15) 0.0233(16) -0.0030(12) 0.0061(13) -0.0017(12)
C13 0.0322(18) 0.0359(17) 0.0217(17) 0.0042(13) 0.0080(14) 0.0047(13)
C14 0.039(2) 0.0371(19) 0.037(2) 0.0125(15) 0.0092(17) 0.0033(15)
C15 0.050(2) 0.060(2) 0.0245(19) 0.0043(17) 0.0129(17) 0.0140(18)
C16 0.0297(18) 0.0297(16) 0.0259(17) -0.0004(13) 0.0078(14) -0.0058(13)
C17 0.053(3) 0.066(3) 0.037(2) 0.0039(19) 0.021(2) 0.007(2)
C18 0.057(2) 0.0300(19) 0.042(2) 0.0022(16) 0.0040(19) -0.0113(16)
C19 0.0202(15) 0.0235(15) 0.0176(15) -0.0007(11) 0.0044(12) 0.0016(11)
C20 0.0209(15) 0.0227(15) 0.0224(16) -0.0019(12) 0.0056(13) 0.0016(11)
C21 0.0299(18) 0.0262(16) 0.0287(18) -0.0067(13) 0.0085(14) -0.0003(12)
C22 0.0279(17) 0.0411(18) 0.0220(17) -0.0031(14) 0.0093(14) 0.0011(14)
C23 0.0286(17) 0.0329(17) 0.0243(17) 0.0055(13) 0.0103(14) -0.0002(13)
C24 0.0206(15) 0.0254(15) 0.0247(17) 0.0006(12) 0.0055(13) -0.0002(11)
C25 0.0290(17) 0.0223(15) 0.0237(16) -0.0045(12) 0.0066(14) -0.0047(12)
C26 0.038(2) 0.0269(17) 0.042(2) 0.0008(15) 0.0083(17) 0.0020(14)
C27 0.0346(19) 0.0298(17) 0.038(2) -0.0049(14) 0.0122(16) -0.0078(13)
C28 0.0373(19) 0.0251(16) 0.0215(17) 0.0040(12) 0.0056(14) -0.0030(13)
C29 0.054(2) 0.043(2) 0.035(2) 0.0036(16) 0.0103(18) -0.0216(17)
C30 0.063(3) 0.0288(18) 0.035(2) -0.0018(15) 0.0022(19) 0.0103(17)
C31 0.054(2) 0.0305(18) 0.035(2) 0.0008(15) 0.0108(19) 0.0051(16)
N1 0.0226(13) 0.0199(12) 0.0157(12) 0.0021(9) 0.0052(10) 0.0010(9)
N2 0.0204(12) 0.0201(12) 0.0174(12) 0.0001(9) 0.0069(10) -0.0014(9)
O1 0.0340(16) 0.103(2) 0.0471(18) 0.0243(16) 0.0100(13) 0.0099(15)
O2 0.075(2) 0.0311(13) 0.0533(18) -0.0082(11) 0.0328(16) -0.0012(12)
O3 0.071(2) 0.0421(14) 0.0563(18) 0.0002(12) 0.0445(16) -0.0067(13)
F1 0.151(3) 0.0337(12) 0.0538(16) -0.0021(10) 0.0552(18) 0.0113(14)
F2 0.0617(18) 0.101(2) 0.073(2) -0.0238(16) -0.0135(15) -0.0065(15)
F3 0.113(2) 0.0529(13) 0.0339(13) 0.0053(10) 0.0325(14) -0.0116(14)
P1 0.0223(4) 0.0200(4) 0.0184(4) -0.0011(3) 0.0065(3) 0.0007(3)
S1 0.0400(5) 0.0369(5) 0.0303(5) 0.0000(4) 0.0167(4) 0.0011(4)
Br1 0.0410(2) 0.02254(17) 0.02593(18) 0.00362(12) 0.00857(14) -0.00374(13)

loop_
_atom_type_symbol
_atom_type_description
_atom_type_scat_dispersion_real
_atom_type_scat_dispersion_imag
_atom_type_scat_source
C C 0.0033 0.0016 'International Tables Vol C Tables 4.2.6.8 and 6.1.1.4'
H H 0.0000 0.0000 'International Tables Vol C Tables 4.2.6.8 and 6.1.1.4'
N N 0.0061 0.0033 'International Tables Vol C Tables 4.2.6.8 and 6.1.1.4'
O O 0.0106 0.0060 'International Tables Vol C Tables 4.2.6.8 and 6.1.1.4'
F F 0.0171 0.0103 'International Tables Vol C Tables 4.2.6.8 and 6.1.1.4'
P P 0.1023 0.0942 'International Tables Vol C Tables 4.2.6.8 and 6.1.1.4'
S S 0.1246 0.1234 'International Tables Vol C Tables 4.2.6.8 and 6.1.1.4'
Br Br -0.2901 2.4595 'International Tables Vol C Tables 4.2.6.8 and 6.1.1.4'

loop_
_geom_angle_atom_site_label_1
_geom_angle_atom_site_label_2
_geom_angle_atom_site_label_3
_geom_angle
_geom_angle_site_symmetry_1
_geom_angle_site_symmetry_3
_geom_angle_publ_flag
N1 C1 C2 121.3(3) . . ?
N1 C1 C4 119.0(3) . . ?
C2 C1 C4 119.7(3) . . ?
C3 C2 C1 121.6(3) . . ?
C3 C2 C5 119.8(3) . . ?
C1 C2 C5 117.9(3) . . ?
N2 C3 C2 120.7(3) . . ?
N2 C3 C6 117.5(3) . . ?
C2 C3 C6 121.8(3) . . ?
C1 C4 H4A 109.5 . . ?
C1 C4 H4B 109.5 . . ?
H4A C4 H4B 109.5 . . ?
C1 C4 H4C 109.5 . . ?
H4A C4 H4C 109.5 . . ?
H4B C4 H4C 109.5 . . ?
C2 C5 H5A 109.5 . . ?
C2 C5 H5B 109.5 . . ?
H5A C5 H5B 109.5 . . ?
C2 C5 H5C 109.5 . . ?
H5A C5 H5C 109.5 . . ?
H5B C5 H5C 109.5 . . ?
C3 C6 H6A 109.5 . . ?
C3 C6 H6B 109.5 . . ?
H6A C6 H6B 109.5 . . ?
C3 C6 H6C 109.5 . . ?
H6A C6 H6C 109.5 . . ?
H6B C6 H6C 109.5 . . ?
C12 C7 C8 122.4(3) . . ?
C12 C7 N1 117.6(3) . . ?
C8 C7 N1 119.9(3) . . ?
C9 C8 C7 116.8(3) . . ?
C9 C8 C13 117.4(3) . . ?
C7 C8 C13 125.8(3) . . ?
C10 C9 C8 121.9(3) . . ?
C10 C9 H9 119.1 . . ?
C8 C9 H9 119.1 . . ?
C9 C10 C11 120.0(3) . . ?
C9 C10 H10 120.0 . . ?
C11 C10 H10 120.0 . . ?
C10 C11 C12 121.6(3) . . ?
C10 C11 H11 119.2 . . ?
C12 C11 H11 119.2 . . ?
C11 C12 C7 117.3(3) . . ?
C11 C12 C16 118.6(3) . . ?
C7 C12 C16 124.0(3) . . ?
C8 C13 C15 111.8(3) . . ?
C8 C13 C14 109.9(3) . . ?
C15 C13 C14 109.2(3) . . ?
C8 C13 H13 108.6 . . ?
C15 C13 H13 108.6 . . ?
C14 C13 H13 108.6 . . ?
C13 C14 H14A 109.5 . . ?
C13 C14 H14B 109.5 . . ?
H14A C14 H14B 109.5 . . ?
C13 C14 H14C 109.5 . . ?
H14A C14 H14C 109.5 . . ?
H14B C14 H14C 109.5 . . ?
C13 C15 H15A 109.5 . . ?
C13 C15 H15B 109.5 . . ?
H15A C15 H15B 109.5 . . ?
C13 C15 H15C 109.5 . . ?
H15A C15 H15C 109.5 . . ?
H15B C15 H15C 109.5 . . ?
C12 C16 C17 110.5(3) . . ?
C12 C16 C18 109.9(3) . . ?
C17 C16 C18 111.8(3) . . ?
C12 C16 H16 108.2 . . ?
C17 C16 H16 108.2 . . ?
C18 C16 H16 108.2 . . ?
C16 C17 H17A 109.5 . . ?
C16 C17 H17B 109.5 . . ?
H17A C17 H17B 109.5 . . ?
C16 C17 H17C 109.5 . . ?
H17A C17 H17C 109.5 . . ?
H17B C17 H17C 109.5 . . ?
C16 C18 H18A 109.5 . . ?
C16 C18 H18B 109.5 . . ?
H18A C18 H18B 109.5 . . ?
C16 C18 H18C 109.5 . . ?
H18A C18 H18C 109.5 . . ?
H18B C18 H18C 109.5 . . ?
C24 C19 C20 122.1(3) . . ?
C24 C19 N2 118.7(2) . . ?
C20 C19 N2 119.2(2) . . ?
C21 C20 C19 117.3(3) . . ?
C21 C20 C25 118.7(3) . . ?
C19 C20 C25 123.9(3) . . ?
C22 C21 C20 121.9(3) . . ?
C22 C21 H21 119.1 . . ?
C20 C21 H21 119.1 . . ?
C21 C22 C23 119.6(3) . . ?
C21 C22 H22 120.2 . . ?
C23 C22 H22 120.2 . . ?
C22 C23 C24 121.4(3) . . ?
C22 C23 H23 119.3 . . ?
C24 C23 H23 119.3 . . ?
C23 C24 C19 117.6(3) . . ?
C23 C24 C28 117.8(3) . . ?
C19 C24 C28 124.5(3) . . ?
C20 C25 C27 112.5(3) . . ?
C20 C25 C26 109.3(3) . . ?
C27 C25 C26 111.1(2) . . ?
C20 C25 H25 108.0 . . ?
C27 C25 H25 108.0 . . ?
C26 C25 H25 108.0 . . ?
C25 C26 H26A 109.5 . . ?
C25 C26 H26B 109.5 . . ?
H26A C26 H26B 109.5 . . ?
C25 C26 H26C 109.5 . . ?
H26A C26 H26C 109.5 . . ?
H26B C26 H26C 109.5 . . ?
C25 C27 H27A 109.5 . . ?
C25 C27 H27B 109.5 . . ?
H27A C27 H27B 109.5 . . ?
C25 C27 H27C 109.5 . . ?
H27A C27 H27C 109.5 . . ?
H27B C27 H27C 109.5 . . ?
C29 C28 C24 111.0(3) . . ?
C29 C28 C30 109.6(3) . . ?
C24 C28 C30 110.0(3) . . ?
C29 C28 H28 108.7 . . ?
C24 C28 H28 108.7 . . ?
C30 C28 H28 108.7 . . ?
C28 C29 H29A 109.5 . . ?
C28 C29 H29B 109.5 . . ?
H29A C29 H29B 109.5 . . ?
C28 C29 H29C 109.5 . . ?
H29A C29 H29C 109.5 . . ?
H29B C29 H29C 109.5 . . ?
C28 C30 H30A 109.5 . . ?
C28 C30 H30B 109.5 . . ?
H30A C30 H30B 109.5 . . ?
C28 C30 H30C 109.5 . . ?
H30A C30 H30C 109.5 . . ?
H30B C30 H30C 109.5 . . ?
F2 C31 F1 105.9(3) . . ?
F2 C31 F3 107.3(3) . . ?
F1 C31 F3 106.5(3) . . ?
F2 C31 S1 112.5(3) . . ?
F1 C31 S1 111.8(3) . . ?
F3 C31 S1 112.4(3) . . ?
C1 N1 C7 122.6(2) . . ?
C1 N1 P1 123.8(2) . . ?
C7 N1 P1 113.37(18) . . ?
C3 N2 C19 121.0(2) . . ?
C3 N2 P1 122.5(2) . . ?
C19 N2 P1 116.36(18) . . ?
N2 P1 N1 97.40(11) . . ?
N2 P1 Br1 103.93(9) . . ?
N1 P1 Br1 97.59(9) . . ?
O1 S1 O2 116.17(18) . . ?
O1 S1 O3 113.99(17) . . ?
O2 S1 O3 115.40(16) . . ?
O1 S1 C31 102.65(18) . . ?
O2 S1 C31 102.88(16) . . ?
O3 S1 C31 103.08(17) . . ?

loop_
_geom_bond_atom_site_label_1
_geom_bond_atom_site_label_2
_geom_bond_distance
_geom_bond_site_symmetry_2
_geom_bond_publ_flag
C1 N1 1.349(4) . ?
C1 C2 1.409(4) . ?
C1 C4 1.483(4) . ?
C2 C3 1.384(4) . ?
C2 C5 1.518(4) . ?
C3 N2 1.383(4) . ?
C3 C6 1.489(4) . ?
C4 H4A 0.9800 . ?
C4 H4B 0.9800 . ?
C4 H4C 0.9800 . ?
C5 H5A 0.9800 . ?
C5 H5B 0.9800 . ?
C5 H5C 0.9800 . ?
C6 H6A 0.9800 . ?
C6 H6B 0.9800 . ?
C6 H6C 0.9800 . ?
C7 C12 1.407(4) . ?
C7 C8 1.412(4) . ?
C7 N1 1.473(4) . ?
C8 C9 1.401(4) . ?
C8 C13 1.525(4) . ?
C9 C10 1.372(5) . ?
C9 H9 0.9500 . ?
C10 C11 1.385(5) . ?
C10 H10 0.9500 . ?
C11 C12 1.392(4) . ?
C11 H11 0.9500 . ?
C12 C16 1.518(4) . ?
C13 C15 1.536(5) . ?
C13 C14 1.538(4) . ?
C13 H13 1.0000 . ?
C14 H14A 0.9800 . ?
C14 H14B 0.9800 . ?
C14 H14C 0.9800 . ?
C15 H15A 0.9800 . ?
C15 H15B 0.9800 . ?
C15 H15C 0.9800 . ?
C16 C17 1.529(5) . ?
C16 C18 1.529(4) . ?
C16 H16 1.0000 . ?
C17 H17A 0.9800 . ?
C17 H17B 0.9800 . ?
C17 H17C 0.9800 . ?
C18 H18A 0.9800 . ?
C18 H18B 0.9800 . ?
C18 H18C 0.9800 . ?
C19 C24 1.401(4) . ?
C19 C20 1.407(4) . ?
C19 N2 1.475(4) . ?
C20 C21 1.396(4) . ?
C20 C25 1.510(4) . ?
C21 C22 1.375(5) . ?
C21 H21 0.9500 . ?
C22 C23 1.387(4) . ?
C22 H22 0.9500 . ?
C23 C24 1.399(4) . ?
C23 H23 0.9500 . ?
C24 C28 1.526(4) . ?
C25 C27 1.529(4) . ?
C25 C26 1.541(4) . ?
C25 H25 1.0000 . ?
C26 H26A 0.9800 . ?
C26 H26B 0.9800 . ?
C26 H26C 0.9800 . ?
C27 H27A 0.9800 . ?
C27 H27B 0.9800 . ?
C27 H27C 0.9800 . ?
C28 C29 1.532(5) . ?
C28 C30 1.529(4) . ?
C28 H28 1.0000 . ?
C29 H29A 0.9800 . ?
C29 H29B 0.9800 . ?
C29 H29C 0.9800 . ?
C30 H30A 0.9800 . ?
C30 H30B 0.9800 . ?
C30 H30C 0.9800 . ?
C31 F2 1.317(4) . ?
C31 F1 1.339(4) . ?
C31 F3 1.341(4) . ?
C31 S1 1.802(4) . ?
N1 P1 1.740(2) . ?
N2 P1 1.706(2) . ?
O1 S1 1.427(3) . ?
O2 S1 1.426(3) . ?
O3 S1 1.435(3) . ?
P1 Br1 2.2640(10) . ?

loop_
_geom_torsion_atom_site_label_1
_geom_torsion_atom_site_label_2
_geom_torsion_atom_site_label_3
_geom_torsion_atom_site_label_4
_geom_torsion
_geom_torsion_site_symmetry_1
_geom_torsion_site_symmetry_2
_geom_torsion_site_symmetry_3
_geom_torsion_site_symmetry_4
_geom_torsion_publ_flag
N1 C1 C2 C3 22.3(4) . . . . ?
C4 C1 C2 C3 -155.9(3) . . . . ?
N1 C1 C2 C5 -166.9(3) . . . . ?
C4 C1 C2 C5 14.9(4) . . . . ?
C1 C2 C3 N2 -11.8(4) . . . . ?
C5 C2 C3 N2 177.6(3) . . . . ?
C1 C2 C3 C6 166.0(3) . . . . ?
C5 C2 C3 C6 -4.6(4) . . . . ?
C12 C7 C8 C9 -1.2(4) . . . . ?
N1 C7 C8 C9 -179.4(2) . . . . ?
C12 C7 C8 C13 177.5(3) . . . . ?
N1 C7 C8 C13 -0.7(4) . . . . ?
C7 C8 C9 C10 1.3(4) . . . . ?
C13 C8 C9 C10 -177.5(3) . . . . ?
C8 C9 C10 C11 -0.5(5) . . . . ?
C9 C10 C11 C12 -0.5(5) . . . . ?
C10 C11 C12 C7 0.6(4) . . . . ?
C10 C11 C12 C16 -177.5(3) . . . . ?
C8 C7 C12 C11 0.2(4) . . . . ?
N1 C7 C12 C11 178.5(2) . . . . ?
C8 C7 C12 C16 178.2(3) . . . . ?
N1 C7 C12 C16 -3.5(4) . . . . ?
C9 C8 C13 C15 -58.9(4) . . . . ?
C7 C8 C13 C15 122.4(3) . . . . ?
C9 C8 C13 C14 62.5(4) . . . . ?
C7 C8 C13 C14 -116.2(3) . . . . ?
C11 C12 C16 C17 -52.7(4) . . . . ?
C7 C12 C16 C17 129.4(3) . . . . ?
C11 C12 C16 C18 71.1(4) . . . . ?
C7 C12 C16 C18 -106.8(3) . . . . ?
C24 C19 C20 C21 -3.6(4) . . . . ?
N2 C19 C20 C21 177.3(3) . . . . ?
C24 C19 C20 C25 175.4(3) . . . . ?
N2 C19 C20 C25 -3.7(4) . . . . ?
C19 C20 C21 C22 1.2(4) . . . . ?
C25 C20 C21 C22 -177.8(3) . . . . ?
C20 C21 C22 C23 1.2(5) . . . . ?
C21 C22 C23 C24 -1.3(5) . . . . ?
C22 C23 C24 C19 -1.0(4) . . . . ?
C22 C23 C24 C28 175.2(3) . . . . ?
C20 C19 C24 C23 3.6(4) . . . . ?
N2 C19 C24 C23 -177.4(3) . . . . ?
C20 C19 C24 C28 -172.4(3) . . . . ?
N2 C19 C24 C28 6.7(4) . . . . ?
C21 C20 C25 C27 53.6(4) . . . . ?
C19 C20 C25 C27 -125.4(3) . . . . ?
C21 C20 C25 C26 -70.3(3) . . . . ?
C19 C20 C25 C26 110.8(3) . . . . ?
C23 C24 C28 C29 53.8(4) . . . . ?
C19 C24 C28 C29 -130.2(3) . . . . ?
C23 C24 C28 C30 -67.7(4) . . . . ?
C19 C24 C28 C30 108.3(3) . . . . ?
C2 C1 N1 C7 175.4(3) . . . . ?
C4 C1 N1 C7 -6.4(4) . . . . ?
C2 C1 N1 P1 1.7(4) . . . . ?
C4 C1 N1 P1 179.9(2) . . . . ?
C12 C7 N1 C1 112.3(3) . . . . ?
C8 C7 N1 C1 -69.4(3) . . . . ?
C12 C7 N1 P1 -73.4(3) . . . . ?
C8 C7 N1 P1 104.9(3) . . . . ?
C2 C3 N2 C19 162.6(3) . . . . ?
C6 C3 N2 C19 -15.4(4) . . . . ?
C2 C3 N2 P1 -22.2(4) . . . . ?
C6 C3 N2 P1 159.8(2) . . . . ?
C24 C19 N2 C3 -83.0(3) . . . . ?
C20 C19 N2 C3 96.1(3) . . . . ?
C24 C19 N2 P1 101.5(3) . . . . ?
C20 C19 N2 P1 -79.4(3) . . . . ?
C3 N2 P1 N1 36.6(2) . . . . ?
C19 N2 P1 N1 -148.03(19) . . . . ?
C3 N2 P1 Br1 -63.2(2) . . . . ?
C19 N2 P1 Br1 112.22(18) . . . . ?
C1 N1 P1 N2 -26.6(2) . . . . ?
C7 N1 P1 N2 159.20(19) . . . . ?
C1 N1 P1 Br1 78.6(2) . . . . ?
C7 N1 P1 Br1 -95.60(18) . . . . ?
F2 C31 S1 O1 -176.6(3) . . . . ?
F1 C31 S1 O1 -57.6(3) . . . . ?
F3 C31 S1 O1 62.1(3) . . . . ?
F2 C31 S1 O2 62.4(3) . . . . ?
F1 C31 S1 O2 -178.6(3) . . . . ?
F3 C31 S1 O2 -58.9(3) . . . . ?
F2 C31 S1 O3 -57.9(3) . . . . ?
F1 C31 S1 O3 61.1(3) . . . . ?
F3 C31 S1 O3 -179.2(3) . . . . ?

loop_
_cod_related_entry_id
_cod_related_entry_database
_cod_related_entry_code
1 ChemSpider 21120069
